data_4509002
loop_
_publ_author_name
'Guo, Hua-Dong'
'Guo, Xian-Min'
'Batten, Stuart R.'
'Song, Jiang-Feng'
'Song, Shu-Yan'
'Dang, Song'
'Zheng, Guo-Li'
'Tang, Jin-Kui'
'Zhang, Hong-Jie'

_publ_section_title
;
 Hydrothermal Synthesis, Structures, and Luminescent Properties of Seven
 d10Metal&#x2212;Organic Frameworks Based on
 9,9-Dipropylfluorene-2,7-Dicarboxylic Acid (H2DFDA)
;
_journal_issue 3
_journal_name_full 'Crystal Growth &amp; Design'
_journal_page_first 1394
_journal_paper_doi 10.1021/cg8006469
_journal_volume 9
_journal_year 2009
_chemical_formula_moiety 'C23 H26 Cd O5'
_chemical_formula_sum 'C23 H26 Cd O5'
_chemical_formula_weight 494.84
_chemical_melting_point ?
_chemical_name_systematic
;
 ?
;
_space_group_IT_number 15
_symmetry_cell_setting monoclinic
_symmetry_space_group_name_Hall '-C 2yc'
_symmetry_space_group_name_H-M 'C 1 2/c 1'
_atom_sites_solution_hydrogens geom
_atom_sites_solution_primary direct
_atom_sites_solution_secondary difmap
_audit_creation_method SHELXL-97
_cell_angle_alpha 90.00
_cell_angle_beta 130.5470(10)
_cell_angle_gamma 90.00
_cell_formula_units_Z 8
_cell_length_a 20.5511(12)
_cell_length_b 21.5004(13)
_cell_length_c 14.0681(8)
_cell_measurement_reflns_used 4650
_cell_measurement_temperature 298(2)
_cell_measurement_theta_max 26.02
_cell_measurement_theta_min 1.61
_cell_volume 4723.4(5)
_computing_cell_refinement 'Bruker SMART'
_computing_data_collection 'Bruker SMART'
_computing_data_reduction 'Bruker SAINT'
_computing_molecular_graphics SHELXP-97
_computing_publication_material SHELXTL
_computing_structure_refinement 'SHELXL-97 (Sheldrick, 1997)'
_computing_structure_solution 'SHELXS-97 (Sheldrick, 1990)'
_diffrn_ambient_temperature 298(2)
_diffrn_detector_area_resol_mean 9.00cm
_diffrn_measured_fraction_theta_full 0.995
_diffrn_measured_fraction_theta_max 0.995
_diffrn_measurement_device_type 'CCD area detector'
_diffrn_measurement_method 'phi and omega scans'
_diffrn_radiation_monochromator graphite
_diffrn_radiation_source 'fine-focus sealed tube'
_diffrn_radiation_type MoK\a
_diffrn_radiation_wavelength 0.71073
_diffrn_reflns_av_R_equivalents 0.0341
_diffrn_reflns_av_sigmaI/netI 0.0290
_diffrn_reflns_limit_h_max 25
_diffrn_reflns_limit_h_min -25
_diffrn_reflns_limit_k_max 26
_diffrn_reflns_limit_k_min -26
_diffrn_reflns_limit_l_max 17
_diffrn_reflns_limit_l_min -12
_diffrn_reflns_number 13095
_diffrn_reflns_theta_full 26.02
_diffrn_reflns_theta_max 26.02
_diffrn_reflns_theta_min 1.61
_diffrn_standards_decay_% none
_diffrn_standards_interval_count none
_diffrn_standards_interval_time none
_diffrn_standards_number none
_exptl_absorpt_coefficient_mu 0.952
_exptl_absorpt_correction_T_max 0.750
_exptl_absorpt_correction_T_min 0.660
_exptl_absorpt_correction_type empirical
_exptl_absorpt_process_details SADABS
_exptl_crystal_colour colourless
_exptl_crystal_density_diffrn 1.392
_exptl_crystal_density_meas ?
_exptl_crystal_density_method 'not measured'
_exptl_crystal_description block
_exptl_crystal_F_000 2016
_exptl_crystal_size_max 0.42
_exptl_crystal_size_mid 0.36
_exptl_crystal_size_min 0.30
_refine_diff_density_max 2.759
_refine_diff_density_min -2.233
_refine_diff_density_rms 0.189
_refine_ls_extinction_method none
_refine_ls_goodness_of_fit_ref 1.081
_refine_ls_hydrogen_treatment constr
_refine_ls_matrix_type full
_refine_ls_number_parameters 225
_refine_ls_number_reflns 4650
_refine_ls_number_restraints 18
_refine_ls_restrained_S_all 1.079
_refine_ls_R_factor_all 0.0630
_refine_ls_R_factor_gt 0.0593
_refine_ls_shift/su_max 0.000
_refine_ls_shift/su_mean 0.000
_refine_ls_structure_factor_coef Fsqd
_refine_ls_weighting_details 'calc w=1/[\s^2^(Fo^2^)+(0.1025P)^2^+53.2208P] where P=(Fo^2^+2Fc^2^)/3'
_refine_ls_weighting_scheme calc
_refine_ls_wR_factor_gt 0.1775
_refine_ls_wR_factor_ref 0.1811
_reflns_number_gt 4222
_reflns_number_total 4650
_reflns_threshold_expression >2sigma(I)
_cod_data_source_file cg8006469sup1.cif
_cod_data_source_block compound2
_cod_depositor_comments
;
The following automatic conversions were performed:

'_chemical_melting_point' value 'not measured' was changed to '?' -
the value is undefined or not given.

'_symmetry_cell_setting' value
'Monoclinic' changed to 'monoclinic' according to
/home/saulius/struct/CIF-dictionaries/cif_core.dic dictionary named
'cif_core.dic' version 2.4.2 from 2011-04-26.

Automatic conversion script
Id: cif_fix_values 1891 2012-01-12 08:04:46Z andrius 

The following automatic conversions were performed:

'_exptl_crystal_density_meas' value 'none' was changed to '?' - the
value is perceived as not measured.

Automatic conversion script
Id: cif_fix_values 3008 2015-01-20 13:52:24Z robertas 
;
_cod_original_sg_symbol_Hall -C2yc
_cod_original_sg_symbol_H-M C2/c
_cod_database_code 4509002

loop_
_symmetry_equiv_pos_as_xyz
'x, y, z'
'-x, y, -z+1/2'
'x+1/2, y+1/2, z'
'-x+1/2, y+1/2, -z+1/2'
'-x, -y, -z'
'x, -y, z-1/2'
'-x+1/2, -y+1/2, -z'
'x+1/2, -y+1/2, z-1/2'

loop_
_atom_site_label
_atom_site_type_symbol
_atom_site_fract_x
_atom_site_fract_y
_atom_site_fract_z
_atom_site_U_iso_or_equiv
_atom_site_adp_type
_atom_site_occupancy
_atom_site_symmetry_multiplicity
_atom_site_calc_flag
_atom_site_refinement_flags
Cd1 Cd 1.0000 0.04131(2) 0.2500 0.01974(18) Uani 1 2 d S
Cd2 Cd 0.5000 -0.5000 -0.5000 0.02296(19) Uani 1 2 d S
O1 O 0.8725(3) -0.0222(2) 0.1446(4) 0.0316(9) Uani 1 1 d .
O2 O 0.9528(3) -0.04031(17) 0.0961(4) 0.0282(8) Uani 1 1 d .
O3 O 0.5882(3) -0.3824(2) -0.6080(4) 0.0365(10) Uani 1 1 d .
O4 O 0.4928(2) -0.41085(16) -0.5913(3) 0.0244(8) Uani 1 1 d .
O5 O 0.3622(3) -0.5199(3) -0.6739(4) 0.0463(11) Uani 1 1 d .
C1 C 0.8346(4) -0.1279(3) -0.0882(5) 0.0286(12) Uani 1 1 d .
H1 H 0.8750 -0.1125 -0.0924 0.090 Uiso 1 1 calc .
C2 C 0.8288(4) -0.1042(3) -0.0013(5) 0.0275(11) Uani 1 1 d .
C3 C 0.7685(4) -0.1277(3) 0.0050(6) 0.0388(14) Uani 1 1 d .
H3 H 0.7649 -0.1111 0.0625 0.090 Uiso 1 1 calc .
C4 C 0.7135(4) -0.1758(3) -0.0737(6) 0.0414(16) Uani 1 1 d .
H4 H 0.6745 -0.1923 -0.0677 0.090 Uiso 1 1 calc .
C5 C 0.6020(4) -0.2851(3) -0.2893(6) 0.0340(13) Uani 1 1 d .
H5 H 0.5821 -0.2819 -0.2461 0.090 Uiso 1 1 calc .
C6 C 0.5659(4) -0.3273(3) -0.3855(6) 0.0307(12) Uani 1 1 d .
H6 H 0.5221 -0.3532 -0.4061 0.090 Uiso 1 1 calc .
C7 C 0.5944(3) -0.3317(3) -0.4527(5) 0.0267(11) Uani 1 1 d .
C8 C 0.6617(4) -0.2939(3) -0.4201(6) 0.0325(13) Uani 1 1 d .
H8 H 0.6814 -0.2968 -0.4636 0.090 Uiso 1 1 calc .
C9 C 0.7744(6) -0.2076(5) -0.2673(10) 0.0729(10) Uani 1 1 d .
C10 C 0.7785(4) -0.1752(3) -0.1685(5) 0.0305(12) Uani 1 1 d .
C11 C 0.7184(4) -0.1987(3) -0.1621(5) 0.0315(12) Uani 1 1 d .
C12 C 0.6687(4) -0.2471(3) -0.2575(5) 0.0301(12) Uani 1 1 d .
C13 C 0.6988(4) -0.2520(3) -0.3223(6) 0.0321(12) Uani 1 1 d .
C14 C 0.8875(4) -0.0524(2) 0.0848(5) 0.0256(11) Uani 1 1 d .
C15 C 0.5567(3) -0.3777(2) -0.5568(5) 0.0257(11) Uani 1 1 d .
C16 C 0.8601(6) -0.2462(5) -0.2033(10) 0.0729(10) Uani 1 1 d .
H16A H 0.8538 -0.2693 -0.2681 0.090 Uiso 1 1 calc .
H16B H 0.9067 -0.2169 -0.1679 0.090 Uiso 1 1 calc .
C17 C 0.8841(6) -0.2888(5) -0.1075(10) 0.0729(10) Uani 1 1 d .
H17A H 0.8367 -0.3167 -0.1397 0.090 Uiso 1 1 calc .
H17B H 0.8965 -0.2659 -0.0379 0.090 Uiso 1 1 calc .
C18 C 0.9630(6) -0.3270(5) -0.0612(10) 0.0729(10) Uani 1 1 d .
H18A H 0.9768 -0.3558 0.0018 0.090 Uiso 1 1 calc .
H18B H 1.0106 -0.2996 -0.0263 0.090 Uiso 1 1 calc .
H18C H 0.9510 -0.3495 -0.1300 0.090 Uiso 1 1 calc .
C19 C 0.7611(6) -0.1641(5) -0.3635(10) 0.0729(10) Uani 1 1 d .
H19A H 0.8098 -0.1362 -0.3211 0.090 Uiso 1 1 calc .
H19B H 0.7599 -0.1886 -0.4225 0.090 Uiso 1 1 calc .
C20 C 0.6850(6) -0.1277(5) -0.4314(10) 0.0729(10) Uani 1 1 d .
H20A H 0.6863 -0.1021 -0.3734 0.090 Uiso 1 1 calc .
H20B H 0.6358 -0.1551 -0.4737 0.090 Uiso 1 1 calc .
C21 C 0.6748(6) -0.0843(5) -0.5316(10) 0.0729(10) Uani 1 1 d .
H21A H 0.6232 -0.0603 -0.5747 0.090 Uiso 1 1 calc .
H21B H 0.6717 -0.1096 -0.5906 0.090 Uiso 1 1 calc .
H21C H 0.7231 -0.0569 -0.4900 0.090 Uiso 1 1 calc .
C22 C 0.2872(9) -0.5317(7) -0.6907(14) 0.100(3) Uani 1 1 d U
C23 C 0.2001(18) -0.5217(15) -0.783(3) 0.100(3) Uani 0.50 1 d PU
C23' C 0.2146(18) -0.5620(15) -0.795(3) 0.100(3) Uani 0.50 1 d PU

loop_
_atom_site_aniso_label
_atom_site_aniso_U_11
_atom_site_aniso_U_22
_atom_site_aniso_U_33
_atom_site_aniso_U_23
_atom_site_aniso_U_13
_atom_site_aniso_U_12
Cd1 0.0234(3) 0.0161(3) 0.0139(3) 0.000 0.0096(2) 0.000
Cd2 0.0247(3) 0.0224(3) 0.0213(3) 0.00118(19) 0.0147(3) -0.00102(19)
O1 0.033(2) 0.032(2) 0.027(2) -0.0100(17) 0.0183(18) -0.0062(17)
O2 0.030(2) 0.027(2) 0.0237(19) -0.0071(15) 0.0162(18) -0.0100(15)
O3 0.041(2) 0.039(2) 0.037(2) -0.0184(19) 0.029(2) -0.0170(19)
O4 0.0253(18) 0.0201(17) 0.0208(18) -0.0023(14) 0.0118(16) -0.0043(15)
O5 0.034(2) 0.062(3) 0.034(3) -0.005(2) 0.019(2) -0.010(2)
C1 0.027(3) 0.029(3) 0.029(3) -0.008(2) 0.017(2) -0.009(2)
C2 0.028(3) 0.028(3) 0.024(3) -0.007(2) 0.016(2) -0.006(2)
C3 0.044(4) 0.044(4) 0.036(3) -0.020(3) 0.029(3) -0.018(3)
C4 0.045(4) 0.050(4) 0.043(4) -0.024(3) 0.035(3) -0.028(3)
C5 0.035(3) 0.040(3) 0.033(3) -0.015(3) 0.025(3) -0.016(3)
C6 0.031(3) 0.032(3) 0.032(3) -0.010(2) 0.021(3) -0.013(2)
C7 0.027(3) 0.025(3) 0.025(3) -0.005(2) 0.015(2) -0.005(2)
C8 0.041(3) 0.031(3) 0.035(3) -0.013(2) 0.029(3) -0.013(3)
C9 0.071(2) 0.070(2) 0.081(3) -0.0189(19) 0.050(2) -0.0227(19)
C10 0.030(3) 0.029(3) 0.029(3) -0.007(2) 0.018(3) -0.008(2)
C11 0.031(3) 0.032(3) 0.029(3) -0.010(2) 0.019(3) -0.011(2)
C12 0.033(3) 0.029(3) 0.027(3) -0.008(2) 0.019(2) -0.010(2)
C13 0.036(3) 0.033(3) 0.032(3) -0.012(2) 0.024(3) -0.011(2)
C14 0.030(3) 0.022(2) 0.019(3) 0.000(2) 0.013(2) -0.001(2)
C15 0.026(3) 0.021(2) 0.024(3) -0.002(2) 0.014(2) -0.003(2)
C16 0.071(2) 0.070(2) 0.081(3) -0.0189(19) 0.050(2) -0.0227(19)
C17 0.071(2) 0.070(2) 0.081(3) -0.0189(19) 0.050(2) -0.0227(19)
C18 0.071(2) 0.070(2) 0.081(3) -0.0189(19) 0.050(2) -0.0227(19)
C19 0.071(2) 0.070(2) 0.081(3) -0.0189(19) 0.050(2) -0.0227(19)
C20 0.071(2) 0.070(2) 0.081(3) -0.0189(19) 0.050(2) -0.0227(19)
C21 0.071(2) 0.070(2) 0.081(3) -0.0189(19) 0.050(2) -0.0227(19)
C22 0.100(3) 0.100(3) 0.100(3) -0.0001(6) 0.065(2) -0.0001(6)
C23 0.100(3) 0.100(3) 0.100(3) -0.0001(6) 0.065(2) -0.0001(6)
C23' 0.100(3) 0.100(3) 0.100(3) -0.0001(6) 0.065(2) -0.0001(6)

loop_
_atom_type_symbol
_atom_type_description
_atom_type_scat_dispersion_real
_atom_type_scat_dispersion_imag
_atom_type_scat_source
C C 0.0033 0.0016 'International Tables Vol C Tables 4.2.6.8 and 6.1.1.4'
H H 0.0000 0.0000 'International Tables Vol C Tables 4.2.6.8 and 6.1.1.4'
O O 0.0106 0.0060 'International Tables Vol C Tables 4.2.6.8 and 6.1.1.4'
Cd Cd -0.8075 1.2024 'International Tables Vol C Tables 4.2.6.8 and 6.1.1.4'

loop_
_geom_angle_atom_site_label_1
_geom_angle_atom_site_label_2
_geom_angle_atom_site_label_3
_geom_angle
_geom_angle_site_symmetry_1
_geom_angle_site_symmetry_3
O3 Cd1 O3 88.7(2) 3_556 4_654
O3 Cd1 O1 149.75(14) 3_556 .
O3 Cd1 O1 86.69(16) 4_654 .
O3 Cd1 O1 86.69(16) 3_556 2_755
O3 Cd1 O1 149.75(14) 4_654 2_755
O1 Cd1 O1 111.4(2) . 2_755
O3 Cd1 O2 156.73(14) 3_556 .
O3 Cd1 O2 96.21(15) 4_654 .
O1 Cd1 O2 53.49(13) . .
O1 Cd1 O2 77.64(14) 2_755 .
O3 Cd1 O2 96.21(15) 3_556 2_755
O3 Cd1 O2 156.73(14) 4_654 2_755
O1 Cd1 O2 77.64(14) . 2_755
O1 Cd1 O2 53.50(13) 2_755 2_755
O2 Cd1 O2 88.25(18) . 2_755
O3 Cd1 O4 90.64(14) 3_556 4_654
O3 Cd1 O4 53.94(13) 4_654 4_654
O1 Cd1 O4 110.29(13) . 4_654
O1 Cd1 O4 96.21(12) 2_755 4_654
O2 Cd1 O4 74.31(12) . 4_654
O2 Cd1 O4 148.22(12) 2_755 4_654
O3 Cd1 O4 53.94(13) 3_556 3_556
O3 Cd1 O4 90.64(14) 4_654 3_556
O1 Cd1 O4 96.21(12) . 3_556
O1 Cd1 O4 110.29(13) 2_755 3_556
O2 Cd1 O4 148.22(12) . 3_556
O2 Cd1 O4 74.31(12) 2_755 3_556
O4 Cd1 O4 132.38(16) 4_654 3_556
O4 Cd2 O4 180.0(2) . 5_644
O4 Cd2 O5 88.42(16) . .
O4 Cd2 O5 91.58(17) 5_644 .
O4 Cd2 O5 91.58(17) . 5_644
O4 Cd2 O5 88.42(16) 5_644 5_644
O5 Cd2 O5 180.000(1) . 5_644
O4 Cd2 O2 83.18(13) . 4_644
O4 Cd2 O2 96.82(13) 5_644 4_644
O5 Cd2 O2 90.15(17) . 4_644
O5 Cd2 O2 89.85(17) 5_644 4_644
O4 Cd2 O2 96.82(13) . 8_445
O4 Cd2 O2 83.18(13) 5_644 8_445
O5 Cd2 O2 89.85(17) . 8_445
O5 Cd2 O2 90.15(17) 5_644 8_445
O2 Cd2 O2 180.000(1) 4_644 8_445
C14 O1 Cd1 93.6(3) . .
C14 O2 Cd2 145.3(4) . 4_654
C14 O2 Cd1 92.1(3) . .
Cd2 O2 Cd1 100.09(13) 4_654 .
C15 O3 Cd1 98.5(3) . 3_444
C15 O4 Cd2 125.8(3) . .
C15 O4 Cd1 85.9(3) . 3_444
Cd2 O4 Cd1 97.83(13) . 3_444
C22 O5 Cd2 131.9(7) . .
C10 C1 C2 118.5(5) . .
C10 C1 H1 120.8 . .
C2 C1 H1 120.8 . .
C3 C2 C1 120.5(5) . .
C3 C2 C14 119.8(5) . .
C1 C2 C14 119.6(5) . .
C2 C3 C4 120.9(5) . .
C2 C3 H3 119.6 . .
C4 C3 H3 119.6 . .
C3 C4 C11 118.5(5) . .
C3 C4 H4 120.7 . .
C11 C4 H4 120.7 . .
C6 C5 C12 119.2(5) . .
C6 C5 H5 120.4 . .
C12 C5 H5 120.4 . .
C5 C6 C7 120.8(5) . .
C5 C6 H6 119.6 . .
C7 C6 H6 119.6 . .
C8 C7 C6 119.8(5) . .
C8 C7 C15 118.5(5) . .
C6 C7 C15 121.7(5) . .
C13 C8 C7 119.4(5) . .
C13 C8 H8 120.3 . .
C7 C8 H8 120.3 . .
C10 C9 C19 114.0(8) . .
C10 C9 C13 100.6(7) . .
C19 C9 C13 113.4(8) . .
C10 C9 C16 109.9(8) . .
C19 C9 C16 108.5(8) . .
C13 C9 C16 110.2(8) . .
C11 C10 C1 121.0(5) . .
C11 C10 C9 111.8(6) . .
C1 C10 C9 127.2(6) . .
C10 C11 C4 120.6(5) . .
C10 C11 C12 108.5(5) . .
C4 C11 C12 130.9(5) . .
C13 C12 C5 120.3(5) . .
C13 C12 C11 108.2(5) . .
C5 C12 C11 131.5(5) . .
C8 C13 C12 120.4(5) . .
C8 C13 C9 128.8(6) . .
C12 C13 C9 110.8(6) . .
O1 C14 O2 120.8(5) . .
O1 C14 C2 120.5(5) . .
O2 C14 C2 118.7(5) . .
O3 C15 O4 121.7(5) . .
O3 C15 C7 119.0(5) . .
O4 C15 C7 119.3(5) . .
C17 C16 C9 116.4(9) . .
C17 C16 H16A 108.2 . .
C9 C16 H16A 108.2 . .
C17 C16 H16B 108.2 . .
C9 C16 H16B 108.2 . .
H16A C16 H16B 107.3 . .
C16 C17 C18 111.5(9) . .
C16 C17 H17A 109.3 . .
C18 C17 H17A 109.3 . .
C16 C17 H17B 109.3 . .
C18 C17 H17B 109.3 . .
H17A C17 H17B 108.0 . .
C17 C18 H18A 109.5 . .
C17 C18 H18B 109.5 . .
H18A C18 H18B 109.5 . .
C17 C18 H18C 109.5 . .
H18A C18 H18C 109.5 . .
H18B C18 H18C 109.5 . .
C20 C19 C9 114.9(9) . .
C20 C19 H19A 108.5 . .
C9 C19 H19A 108.5 . .
C20 C19 H19B 108.5 . .
C9 C19 H19B 108.5 . .
H19A C19 H19B 107.5 . .
C19 C20 C21 111.9(9) . .
C19 C20 H20A 109.2 . .
C21 C20 H20A 109.2 . .
C19 C20 H20B 109.2 . .
C21 C20 H20B 109.2 . .
H20A C20 H20B 107.9 . .
C20 C21 H21A 109.5 . .
C20 C21 H21B 109.5 . .
H21A C21 H21B 109.5 . .
C20 C21 H21C 109.5 . .
H21A C21 H21C 109.5 . .
H21B C21 H21C 109.5 . .
C23 C22 C23' 40.5(15) . .
C23 C22 O5 136.6(17) . .
C23' C22 O5 124.0(16) . .
C23' C23 C22 71(3) . .
C23 C23' C22 69(3) . .

loop_
_geom_bond_atom_site_label_1
_geom_bond_atom_site_label_2
_geom_bond_distance
_geom_bond_site_symmetry_2
Cd1 O3 2.294(4) 3_556
Cd1 O3 2.294(4) 4_654
Cd1 O1 2.424(4) .
Cd1 O1 2.424(4) 2_755
Cd1 O2 2.445(4) .
Cd1 O2 2.445(4) 2_755
Cd1 O4 2.548(4) 4_654
Cd1 O4 2.548(4) 3_556
Cd2 O4 2.258(4) .
Cd2 O4 2.258(4) 5_644
Cd2 O5 2.276(5) .
Cd2 O5 2.276(5) 5_644
Cd2 O2 2.286(4) 4_644
Cd2 O2 2.286(4) 8_445
O1 C14 1.248(7) .
O2 C14 1.272(7) .
O2 Cd2 2.286(4) 4_654
O3 C15 1.247(7) .
O3 Cd1 2.294(4) 3_444
O4 C15 1.280(6) .
O4 Cd1 2.548(4) 3_444
O5 C22 1.423(15) .
C1 C10 1.395(8) .
C1 C2 1.399(8) .
C1 H1 0.9300 .
C2 C3 1.394(8) .
C2 C14 1.505(7) .
C3 C4 1.394(8) .
C3 H3 0.9300 .
C4 C11 1.400(8) .
C4 H4 0.9300 .
C5 C6 1.379(8) .
C5 C12 1.398(8) .
C5 H5 0.9300 .
C6 C7 1.403(8) .
C6 H6 0.9300 .
C7 C8 1.400(8) .
C7 C15 1.498(7) .
C8 C13 1.386(8) .
C8 H8 0.9300 .
C9 C10 1.508(12) .
C9 C19 1.516(15) .
C9 C13 1.537(10) .
C9 C16 1.593(15) .
C10 C11 1.390(8) .
C11 C12 1.464(8) .
C12 C13 1.397(8) .
C16 C17 1.426(15) .
C16 H16A 0.9700 .
C16 H16B 0.9700 .
C17 C18 1.535(15) .
C17 H17A 0.9700 .
C17 H17B 0.9700 .
C18 H18A 0.9600 .
C18 H18B 0.9600 .
C18 H18C 0.9600 .
C19 C20 1.424(15) .
C19 H19A 0.9700 .
C19 H19B 0.9700 .
C20 C21 1.585(15) .
C20 H20A 0.9700 .
C20 H20B 0.9700 .
C21 H21A 0.9600 .
C21 H21B 0.9600 .
C21 H21C 0.9600 .
C22 C23 1.38(3) .
C22 C23' 1.40(3) .
C23 C23' 0.96(4) .

loop_
_geom_torsion_atom_site_label_1
_geom_torsion_atom_site_label_2
_geom_torsion_atom_site_label_3
_geom_torsion_atom_site_label_4
_geom_torsion
_geom_torsion_site_symmetry_1
_geom_torsion_site_symmetry_4
O3 Cd1 O1 C14 -177.4(3) 3_556 .
O3 Cd1 O1 C14 100.9(3) 4_654 .
O1 Cd1 O1 C14 -54.1(3) 2_755 .
O2 Cd1 O1 C14 0.7(3) . .
O2 Cd1 O1 C14 -96.4(3) 2_755 .
O4 Cd1 O1 C14 51.5(3) 4_654 .
O4 Cd1 O1 C14 -168.8(3) 3_556 .
O3 Cd1 O2 C14 176.9(4) 3_556 .
O3 Cd1 O2 C14 -81.9(3) 4_654 .
O1 Cd1 O2 C14 -0.7(3) . .
O1 Cd1 O2 C14 128.1(3) 2_755 .
O2 Cd1 O2 C14 75.2(3) 2_755 .
O4 Cd1 O2 C14 -131.7(3) 4_654 .
O4 Cd1 O2 C14 19.4(4) 3_556 .
O3 Cd1 O2 Cd2 -35.7(4) 3_556 4_654
O3 Cd1 O2 Cd2 65.47(16) 4_654 4_654
O1 Cd1 O2 Cd2 146.7(2) . 4_654
O1 Cd1 O2 Cd2 -84.49(15) 2_755 4_654
O2 Cd1 O2 Cd2 -137.4(2) 2_755 4_654
O4 Cd1 O2 Cd2 15.69(13) 4_654 4_654
O4 Cd1 O2 Cd2 166.83(16) 3_556 4_654
O4 Cd2 O4 C15 114(100) 5_644 .
O5 Cd2 O4 C15 -164.5(4) . .
O5 Cd2 O4 C15 15.5(4) 5_644 .
O2 Cd2 O4 C15 -74.2(4) 4_644 .
O2 Cd2 O4 C15 105.8(4) 8_445 .
O4 Cd2 O4 Cd1 -156(100) 5_644 3_444
O5 Cd2 O4 Cd1 -73.96(16) . 3_444
O5 Cd2 O4 Cd1 106.04(16) 5_644 3_444
O2 Cd2 O4 Cd1 16.38(13) 4_644 3_444
O2 Cd2 O4 Cd1 -163.62(13) 8_445 3_444
O4 Cd2 O5 C22 -123.7(9) . .
O4 Cd2 O5 C22 56.3(9) 5_644 .
O5 Cd2 O5 C22 18(100) 5_644 .
O2 Cd2 O5 C22 153.2(9) 4_644 .
O2 Cd2 O5 C22 -26.8(9) 8_445 .
C10 C1 C2 C3 0.3(9) . .
C10 C1 C2 C14 -178.9(5) . .
C1 C2 C3 C4 0.9(10) . .
C14 C2 C3 C4 -179.9(6) . .
C2 C3 C4 C11 -2.0(11) . .
C12 C5 C6 C7 -1.1(10) . .
C5 C6 C7 C8 1.6(9) . .
C5 C6 C7 C15 179.4(6) . .
C6 C7 C8 C13 -0.7(9) . .
C15 C7 C8 C13 -178.6(6) . .
C2 C1 C10 C11 -0.4(9) . .
C2 C1 C10 C9 -179.2(7) . .
C19 C9 C10 C11 124.3(8) . .
C13 C9 C10 C11 2.6(9) . .
C16 C9 C10 C11 -113.6(7) . .
C19 C9 C10 C1 -56.8(11) . .
C13 C9 C10 C1 -178.5(6) . .
C16 C9 C10 C1 65.3(10) . .
C1 C10 C11 C4 -0.7(10) . .
C9 C10 C11 C4 178.3(7) . .
C1 C10 C11 C12 179.6(5) . .
C9 C10 C11 C12 -1.4(8) . .
C3 C4 C11 C10 1.9(11) . .
C3 C4 C11 C12 -178.6(7) . .
C6 C5 C12 C13 -0.2(10) . .
C6 C5 C12 C11 179.7(6) . .
C10 C11 C12 C13 -0.7(7) . .
C4 C11 C12 C13 179.7(7) . .
C10 C11 C12 C5 179.5(7) . .
C4 C11 C12 C5 -0.1(12) . .
C7 C8 C13 C12 -0.6(10) . .
C7 C8 C13 C9 177.9(7) . .
C5 C12 C13 C8 1.1(10) . .
C11 C12 C13 C8 -178.8(6) . .
C5 C12 C13 C9 -177.7(7) . .
C11 C12 C13 C9 2.4(8) . .
C10 C9 C13 C8 178.3(7) . .
C19 C9 C13 C8 56.2(12) . .
C16 C9 C13 C8 -65.7(11) . .
C10 C9 C13 C12 -3.0(9) . .
C19 C9 C13 C12 -125.1(8) . .
C16 C9 C13 C12 113.0(8) . .
Cd1 O1 C14 O2 -1.3(5) . .
Cd1 O1 C14 C2 178.1(4) . .
Cd2 O2 C14 O1 -109.8(6) 4_654 .
Cd1 O2 C14 O1 1.3(5) . .
Cd2 O2 C14 C2 70.8(8) 4_654 .
Cd1 O2 C14 C2 -178.1(4) . .
C3 C2 C14 O1 -13.7(9) . .
C1 C2 C14 O1 165.5(5) . .
C3 C2 C14 O2 165.7(6) . .
C1 C2 C14 O2 -15.1(8) . .
Cd1 O3 C15 O4 -0.5(6) 3_444 .
Cd1 O3 C15 C7 179.8(4) 3_444 .
Cd2 O4 C15 O3 97.1(6) . .
Cd1 O4 C15 O3 0.4(5) 3_444 .
Cd2 O4 C15 C7 -83.2(6) . .
Cd1 O4 C15 C7 -179.9(5) 3_444 .
C8 C7 C15 O3 2.5(8) . .
C6 C7 C15 O3 -175.4(6) . .
C8 C7 C15 O4 -177.2(5) . .
C6 C7 C15 O4 4.9(8) . .
C10 C9 C16 C17 53.3(10) . .
C19 C9 C16 C17 178.6(8) . .
C13 C9 C16 C17 -56.7(11) . .
C9 C16 C17 C18 175.1(7) . .
C10 C9 C19 C20 -58.9(11) . .
C13 C9 C19 C20 55.3(11) . .
C16 C9 C19 C20 178.2(8) . .
C9 C19 C20 C21 -179.0(8) . .
Cd2 O5 C22 C23 150(2) . .
Cd2 O5 C22 C23' -158.6(17) . .
O5 C22 C23 C23' 91(3) . .
O5 C22 C23' C23 -124(3) . .
